data_2020893
loop_
_publ_author_name
'Allan, Pamela'
'Arlin, Jean-Baptiste'
'Kennedy, Alan R.'
'Walls, Aiden'

_publ_section_title
;
 Mixed Ca/Sr salt forms of salicylic acid: tuning structure and aqueous
 solubility
;
_journal_coeditor_code EG3233
_journal_issue 2
_journal_name_full 'Acta Crystallographica Section C'
_journal_page_first
;
;
_journal_paper_doi 10.1107/S2053229617018265
_journal_volume 74
_journal_year 2018
_chemical_formula_iupac '[Ba0.27 Sr0.73 (C7 H5 O3)2 (H2 O)2]'
_chemical_formula_moiety 'C14 H14 Ba0.27 O8 Sr0.73'
_chemical_formula_sum 'C14 H14 Ba0.27 O8 Sr0.73'
_chemical_formula_weight 411.35
_chemical_name_systematic <i>catena</i>-Poly[[diaquabarium(II)/strontium(II)]-bis(\m~2~-2-hydroxybenzoato)]
_space_group_crystal_system monoclinic
_space_group_IT_number 15
_space_group_name_Hall '-C 2yc'
_space_group_name_H-M_alt 'C 1 2/c 1'
_symmetry_space_group_name_Hall '-C 2yc'
_symmetry_space_group_name_H-M 'C 1 2/c 1'
_atom_sites_solution_hydrogens mixed
_audit_creation_method SHELXL-2014/7
_cell_angle_alpha 90
_cell_angle_beta 91.280(4)
_cell_angle_gamma 90
_cell_formula_units_Z 4
_cell_length_a 16.8381(7)
_cell_length_b 11.4349(5)
_cell_length_c 7.9433(3)
_cell_measurement_reflns_used 7047
_cell_measurement_temperature 150(2)
_cell_measurement_theta_max 29.8304
_cell_measurement_theta_min 3.3221
_cell_volume 1529.04(11)
_computing_cell_refinement
;
CrysAlis PRO (Agilent, 2014)
;
_computing_data_collection
;
CrysAlis PRO (Agilent, 2014)
;
_computing_data_reduction
;
CrysAlis PRO (Agilent, 2014)
;
_computing_molecular_graphics
;
Mercury (Macrae <i>et al.</i>,  2008)
;
_computing_publication_material
;
SHELXL2014 (Sheldrick, 2015)
;
_computing_structure_refinement
;
SHELXL2014 (Sheldrick, 2015)
;
_computing_structure_solution
;
SIR92 (Altomare <i>et al.</i>,  1994)
;
_diffrn_ambient_temperature 150(2)
_diffrn_measured_fraction_theta_full 0.999
_diffrn_measured_fraction_theta_max 0.999
_diffrn_measurement_device_type 'Oxford Diffraction Xcalibur E'
_diffrn_measurement_method 'omega scans'
_diffrn_radiation_type MoK\a
_diffrn_radiation_wavelength 0.71073
_diffrn_reflns_av_R_equivalents 0.0330
_diffrn_reflns_limit_h_max 21
_diffrn_reflns_limit_h_min -21
_diffrn_reflns_limit_k_max 14
_diffrn_reflns_limit_k_min -14
_diffrn_reflns_limit_l_max 10
_diffrn_reflns_limit_l_min -10
_diffrn_reflns_number 10452
_diffrn_reflns_theta_full 27.000
_diffrn_reflns_theta_max 27.490
_diffrn_reflns_theta_min 3.329
_diffrn_standards_interval_count 0
_diffrn_standards_interval_time 0
_diffrn_standards_number 0
_exptl_absorpt_coefficient_mu 3.314
_exptl_absorpt_correction_T_max 1.00000
_exptl_absorpt_correction_T_min 0.72829
_exptl_absorpt_correction_type multi-scan
_exptl_absorpt_process_details
;
(CrysAlis PRO; Oxford Diffraction, 2010)
;
_exptl_crystal_colour colourless
_exptl_crystal_density_diffrn 1.787
_exptl_crystal_description 'cut prism '
_exptl_crystal_F_000 820
_exptl_crystal_size_max 0.28
_exptl_crystal_size_mid 0.25
_exptl_crystal_size_min 0.15
_refine_diff_density_max 0.350
_refine_diff_density_min -0.315
_refine_ls_extinction_method none
_refine_ls_goodness_of_fit_ref 1.171
_refine_ls_hydrogen_treatment mixed
_refine_ls_matrix_type full
_refine_ls_number_parameters 118
_refine_ls_number_reflns 1754
_refine_ls_number_restraints 0
_refine_ls_restrained_S_all 1.171
_refine_ls_R_factor_all 0.0227
_refine_ls_R_factor_gt 0.0207
_refine_ls_shift/su_max 0.001
_refine_ls_shift/su_mean 0.000
_refine_ls_structure_factor_coef Fsqd
_refine_ls_weighting_details 'w=1/[\s^2^(Fo^2^)+(0.0132P)^2^+1.6161P] where P=(Fo^2^+2Fc^2^)/3'
_refine_ls_weighting_scheme calc
_refine_ls_wR_factor_gt 0.0434
_refine_ls_wR_factor_ref 0.0439
_reflns_number_gt 1685
_reflns_number_total 1754
_reflns_threshold_expression 'I > 2\s(I)'
_cod_data_source_file eg3233sup1.cif
_cod_data_source_block SrBa
_cod_database_code 2020893
_shelx_space_group_comment
;
The symmetry employed for this shelxl refinement is uniquely defined
by the following loop, which should always be used as a source of
symmetry information in preference to the above space-group names.
They are only intended as comments.
;

loop_
_space_group_symop_operation_xyz
'x, y, z'
'-x, y, -z+1/2'
'x+1/2, y+1/2, z'
'-x+1/2, y+1/2, -z+1/2'
'-x, -y, -z'
'x, -y, z-1/2'
'-x+1/2, -y+1/2, -z'
'x+1/2, -y+1/2, z-1/2'

loop_
_atom_site_type_symbol
_atom_site_label
_atom_site_fract_x
_atom_site_fract_y
_atom_site_fract_z
_atom_site_U_iso_or_equiv
_atom_site_adp_type
_atom_site_calc_flag
_atom_site_occupancy
Sr Sr1 0.5000 0.43902(2) -0.2500 0.01477(7) Uani d 0.729(4)
Ba Ba1 0.5000 0.43902(2) -0.2500 0.01477(7) Uani d 0.271(4)
O O1 0.25640(8) 0.25403(12) 0.26510(18) 0.0233(3) Uani d 1
O O2 0.37639(8) 0.39626(11) 0.26415(17) 0.0215(3) Uani d 1
O O1W 0.39280(9) 0.31015(15) -0.3903(2) 0.0335(4) Uani d 1
O O3 0.45452(8) 0.38793(11) 0.04491(18) 0.0233(3) Uani d 1
C C1 0.29899(10) 0.18637(16) 0.1589(2) 0.0175(4) Uani d 1
C C2 0.26877(12) 0.07775(16) 0.1138(2) 0.0226(4) Uani d 1
H H2 0.2188 0.0530 0.1541 0.027 Uiso calc 1
C C3 0.31155(13) 0.00609(18) 0.0105(3) 0.0267(5) Uani d 1
H H3 0.2908 -0.0685 -0.0195 0.032 Uiso calc 1
C C4 0.38438(13) 0.04069(17) -0.0508(3) 0.0276(5) Uani d 1
H H4 0.4139 -0.0103 -0.1201 0.033 Uiso calc 1
C C5 0.41326(11) 0.14997(17) -0.0100(2) 0.0223(4) Uani d 1
H H5 0.4625 0.1748 -0.0539 0.027 Uiso calc 1
C C6 0.37156(11) 0.22479(15) 0.0947(2) 0.0172(4) Uani d 1
C C7 0.40255(10) 0.34315(16) 0.1364(2) 0.0176(4) Uani d 1
H H1W 0.3492(17) 0.287(2) -0.361(3) 0.048(8) Uiso d 1
H H2W 0.3864(16) 0.326(2) -0.495(4) 0.048(8) Uiso d 1
H H7 0.2843(16) 0.319(2) 0.285(3) 0.052(8) Uiso d 1

loop_
_atom_site_aniso_label
_atom_site_aniso_U_11
_atom_site_aniso_U_22
_atom_site_aniso_U_33
_atom_site_aniso_U_12
_atom_site_aniso_U_13
_atom_site_aniso_U_23
Sr1 0.01305(10) 0.01757(11) 0.01383(11) 0.000 0.00353(7) 0.000
Ba1 0.01305(10) 0.01757(11) 0.01383(11) 0.000 0.00353(7) 0.000
O1 0.0196(7) 0.0219(7) 0.0288(8) -0.0043(6) 0.0080(6) -0.0023(6)
O2 0.0198(7) 0.0189(6) 0.0261(8) -0.0030(5) 0.0063(6) -0.0051(6)
O1W 0.0254(8) 0.0447(10) 0.0307(9) -0.0075(7) 0.0081(7) 0.0061(8)
O3 0.0209(7) 0.0200(7) 0.0293(8) -0.0053(5) 0.0095(6) -0.0022(6)
C1 0.0179(9) 0.0187(9) 0.0159(9) -0.0006(7) 0.0001(7) 0.0037(7)
C2 0.0255(10) 0.0219(10) 0.0204(10) -0.0077(8) -0.0009(8) 0.0037(8)
C3 0.0384(12) 0.0184(10) 0.0231(11) -0.0072(9) -0.0016(9) 0.0001(8)
C4 0.0357(11) 0.0196(10) 0.0276(11) 0.0012(8) 0.0044(9) -0.0041(8)
C5 0.0227(9) 0.0207(9) 0.0238(10) -0.0001(8) 0.0055(8) 0.0002(8)
C6 0.0173(8) 0.0161(9) 0.0183(9) -0.0018(7) -0.0006(7) 0.0007(7)
C7 0.0132(8) 0.0177(9) 0.0219(10) 0.0003(7) 0.0001(7) 0.0009(7)

loop_
_atom_type_symbol
_atom_type_description
_atom_type_scat_dispersion_real
_atom_type_scat_dispersion_imag
_atom_type_scat_source
Sr Sr -1.5307 3.2498 'International Tables Vol C Tables 4.2.6.8 and 6.1.1.4'
Ba Ba -0.3244 2.2819 'International Tables Vol C Tables 4.2.6.8 and 6.1.1.4'
O O 0.0106 0.0060 'International Tables Vol C Tables 4.2.6.8 and 6.1.1.4'
C C 0.0033 0.0016 'International Tables Vol C Tables 4.2.6.8 and 6.1.1.4'
H H 0.0000 0.0000 'International Tables Vol C Tables 4.2.6.8 and 6.1.1.4'

loop_
_geom_angle_atom_site_label_1
_geom_angle_atom_site_label_2
_geom_angle_atom_site_label_3
_geom_angle_site_symmetry_1
_geom_angle_site_symmetry_3
_geom_angle
O3 Sr1 O3 2_654 . 153.49(6)
O3 Sr1 O1W 2_654 2_654 92.55(5)
O3 Sr1 O1W . 2_654 72.06(5)
O3 Sr1 O1W 2_654 . 72.06(5)
O3 Sr1 O1W . . 92.56(5)
O1W Sr1 O1W 2_654 . 109.88(8)
O3 Sr1 O3 2_654 5_665 130.09(4)
O3 Sr1 O3 . 5_665 72.33(4)
O1W Sr1 O3 2_654 5_665 88.35(5)
O1W Sr1 O3 . 5_665 151.87(5)
O3 Sr1 O3 2_654 6_565 72.33(4)
O3 Sr1 O3 . 6_565 130.09(4)
O1W Sr1 O3 2_654 6_565 151.87(5)
O1W Sr1 O3 . 6_565 88.35(5)
O3 Sr1 O3 5_665 6_565 84.09(6)
O3 Sr1 O2 2_654 5_665 83.05(4)
O3 Sr1 O2 . 5_665 115.36(4)
O1W Sr1 O2 2_654 5_665 83.56(5)
O1W Sr1 O2 . 5_665 151.87(5)
O3 Sr1 O2 5_665 5_665 47.47(4)
O3 Sr1 O2 6_565 5_665 71.39(4)
O3 Sr1 O2 2_654 6_565 115.36(4)
O3 Sr1 O2 . 6_565 83.05(4)
O1W Sr1 O2 2_654 6_565 151.87(5)
O1W Sr1 O2 . 6_565 83.56(5)
O3 Sr1 O2 5_665 6_565 71.39(4)
O3 Sr1 O2 6_565 6_565 47.47(4)
O2 Sr1 O2 5_665 6_565 95.86(5)
O3 Sr1 C7 2_654 5_665 106.46(5)
O3 Sr1 C7 . 5_665 94.84(5)
O1W Sr1 C7 2_654 5_665 88.42(5)
O1W Sr1 C7 . 5_665 161.62(5)
O3 Sr1 C7 5_665 5_665 23.65(4)
O3 Sr1 C7 6_565 5_665 74.03(5)
O2 Sr1 C7 5_665 5_665 24.14(4)
O2 Sr1 C7 6_565 5_665 80.67(4)
O3 Sr1 C7 2_654 6_565 94.84(5)
O3 Sr1 C7 . 6_565 106.46(5)
O1W Sr1 C7 2_654 6_565 161.62(5)
O1W Sr1 C7 . 6_565 88.42(5)
O3 Sr1 C7 5_665 6_565 74.03(5)
O3 Sr1 C7 6_565 6_565 23.65(4)
O2 Sr1 C7 5_665 6_565 80.67(4)
O2 Sr1 C7 6_565 6_565 24.14(4)
C7 Sr1 C7 5_665 6_565 73.35(7)
O3 Sr1 Ba1 2_654 5_665 161.72(3)
O3 Sr1 Ba1 . 5_665 37.10(3)
O1W Sr1 Ba1 2_654 5_665 78.19(4)
O1W Sr1 Ba1 . 5_665 125.82(4)
O3 Sr1 Ba1 5_665 5_665 35.23(3)
O3 Sr1 Ba1 6_565 5_665 108.95(3)
O2 Sr1 Ba1 5_665 5_665 80.29(3)
O2 Sr1 Ba1 6_565 5_665 74.02(3)
C7 Sr1 Ba1 5_665 5_665 58.08(3)
C7 Sr1 Ba1 6_565 5_665 89.85(4)
O3 Sr1 Sr1 2_654 5_665 161.72(3)
O3 Sr1 Sr1 . 5_665 37.10(3)
O1W Sr1 Sr1 2_654 5_665 78.19(4)
O1W Sr1 Sr1 . 5_665 125.82(4)
O3 Sr1 Sr1 5_665 5_665 35.23(3)
O3 Sr1 Sr1 6_565 5_665 108.95(3)
O2 Sr1 Sr1 5_665 5_665 80.29(3)
O2 Sr1 Sr1 6_565 5_665 74.02(3)
C7 Sr1 Sr1 5_665 5_665 58.08(3)
C7 Sr1 Sr1 6_565 5_665 89.85(4)
Ba1 Sr1 Sr1 5_665 5_665 0.0
C1 O1 H7 . . 107.6(18)
C7 O2 Ba1 . 5_665 91.03(10)
C7 O2 Sr1 . 5_665 91.03(10)
Ba1 O2 Sr1 5_665 5_665 0.0
Sr1 O1W H1W . . 133.7(19)
Sr1 O1W H2W . . 111.9(18)
H1W O1W H2W . . 104(3)
C7 O3 Sr1 . . 148.31(13)
C7 O3 Ba1 . 5_665 98.23(11)
Sr1 O3 Ba1 . 5_665 107.7
C7 O3 Sr1 . 5_665 98.23(11)
Sr1 O3 Sr1 . 5_665 107.67(4)
Ba1 O3 Sr1 5_665 5_665 0.0
O1 C1 C2 . . 118.31(16)
O1 C1 C6 . . 121.46(16)
C2 C1 C6 . . 120.24(17)
C3 C2 C1 . . 119.61(18)
C3 C2 H2 . . 120.2
C1 C2 H2 . . 120.2
C2 C3 C4 . . 121.24(18)
C2 C3 H3 . . 119.4
C4 C3 H3 . . 119.4
C5 C4 C3 . . 119.10(19)
C5 C4 H4 . . 120.4
C3 C4 H4 . . 120.4
C4 C5 C6 . . 121.18(18)
C4 C5 H5 . . 119.4
C6 C5 H5 . . 119.4
C5 C6 C1 . . 118.58(17)
C5 C6 C7 . . 120.86(16)
C1 C6 C7 . . 120.55(16)
O3 C7 O2 . . 121.66(17)
O3 C7 C6 . . 119.18(16)
O2 C7 C6 . . 119.16(16)
O3 C7 Ba1 . 5_665 58.12(9)
O2 C7 Ba1 . 5_665 64.83(9)
C6 C7 Ba1 . 5_665 167.51(12)
O3 C7 Sr1 . 5_665 58.12(9)
O2 C7 Sr1 . 5_665 64.83(9)
C6 C7 Sr1 . 5_665 167.51(12)
Ba1 C7 Sr1 5_665 5_665 0.0

loop_
_geom_bond_atom_site_label_1
_geom_bond_atom_site_label_2
_geom_bond_site_symmetry_2
_geom_bond_distance
Sr1 O3 2_654 2.5486(13)
Sr1 O3 . 2.5486(13)
Sr1 O1W 2_654 2.5654(17)
Sr1 O1W . 2.5655(17)
Sr1 O3 5_665 2.6647(13)
Sr1 O3 6_565 2.6647(13)
Sr1 O2 5_665 2.8113(13)
Sr1 O2 6_565 2.8113(13)
Sr1 C7 5_665 3.1056(18)
Sr1 C7 6_565 3.1056(18)
Sr1 Ba1 5_665 4.2094(2)
Sr1 Sr1 5_665 4.2094(2)
O1 C1 . 1.361(2)
O1 H7 . 0.89(3)
O2 C7 . 1.270(2)
O2 Ba1 5_665 2.8112(13)
O2 Sr1 5_665 2.8112(13)
O1W H1W . 0.82(3)
O1W H2W . 0.86(3)
O3 C7 . 1.259(2)
O3 Ba1 5_665 2.6646(13)
O3 Sr1 5_665 2.6646(13)
C1 C2 . 1.386(3)
C1 C6 . 1.405(2)
C2 C3 . 1.375(3)
C2 H2 . 0.9500
C3 C4 . 1.387(3)
C3 H3 . 0.9500
C4 C5 . 1.377(3)
C4 H4 . 0.9500
C5 C6 . 1.394(3)
C5 H5 . 0.9500
C6 C7 . 1.485(2)
C7 Ba1 5_665 3.1056(18)
C7 Sr1 5_665 3.1056(18)

loop_
_geom_hbond_atom_site_label_D
_geom_hbond_atom_site_label_H
_geom_hbond_atom_site_label_A
_geom_hbond_site_symmetry_A
_geom_hbond_distance_DH
_geom_hbond_distance_HA
_geom_hbond_distance_DA
_geom_hbond_angle_DHA
O1 H7 O2 . 0.89(3) 1.80(3) 2.5938(18) 148(3)
O1W H1W O1 7 0.82(3) 2.00(3) 2.820(2) 172(3)
O1W H2W O2 1_554 0.86(3) 2.08(3) 2.923(2) 169(3)

loop_
_geom_torsion_atom_site_label_1
_geom_torsion_atom_site_label_2
_geom_torsion_atom_site_label_3
_geom_torsion_atom_site_label_4
_geom_torsion_site_symmetry_1
_geom_torsion_site_symmetry_4
_geom_torsion
O1 C1 C2 C3 . . -178.19(18)
C6 C1 C2 C3 . . 2.2(3)
C1 C2 C3 C4 . . -0.5(3)
C2 C3 C4 C5 . . -1.4(3)
C3 C4 C5 C6 . . 1.6(3)
C4 C5 C6 C1 . . 0.2(3)
C4 C5 C6 C7 . . -179.17(19)
O1 C1 C6 C5 . . 178.34(17)
C2 C1 C6 C5 . . -2.1(3)
O1 C1 C6 C7 . . -2.3(3)
C2 C1 C6 C7 . . 177.26(17)
Sr1 O3 C7 O2 . . -131.29(19)
Ba1 O3 C7 O2 5_665 . 13.61(19)
Sr1 O3 C7 O2 5_665 . 13.61(19)
Sr1 O3 C7 C6 . . 49.3(3)
Ba1 O3 C7 C6 5_665 . -165.83(14)
Sr1 O3 C7 C6 5_665 . -165.83(14)
Sr1 O3 C7 Ba1 . 5_665 -144.9(2)
Sr1 O3 C7 Ba1 5_665 5_665 0.0
Sr1 O3 C7 Sr1 . 5_665 -144.9(2)
Ba1 O3 C7 Sr1 5_665 5_665 0.0
Ba1 O2 C7 O3 5_665 . -12.76(18)
Sr1 O2 C7 O3 5_665 . -12.76(18)
Ba1 O2 C7 C6 5_665 . 166.69(15)
Sr1 O2 C7 C6 5_665 . 166.69(15)
Sr1 O2 C7 Ba1 5_665 5_665 0.0
Ba1 O2 C7 Sr1 5_665 5_665 0.0
C5 C6 C7 O3 . . 18.5(3)
C1 C6 C7 O3 . . -160.87(18)
C5 C6 C7 O2 . . -161.00(18)
C1 C6 C7 O2 . . 19.7(3)
C5 C6 C7 Ba1 . 5_665 -55.5(7)
C1 C6 C7 Ba1 . 5_665 125.1(5)
C5 C6 C7 Sr1 . 5_665 -55.5(7)
C1 C6 C7 Sr1 . 5_665 125.1(5)

_cod_database_fobs_code 2020893
